data_1562011
loop_
_publ_author_name
'Egorysheva, A. V.'
'Ellert, O. G.'
'Zubavichus, Y. V.'
'Gajtko, O. M.'
'Efimov, N. N.'
'Svetogorov, R. D.'
'Murzin, V. Yu.'

_publ_section_title
;
 New complex bismuth oxides in the Bi2O3--NiO--Sb2O5 system and their
 properties
;
_journal_coden_ASTM JSSCBI
_journal_name_full 'Journal of Solid State Chemistry'
_journal_page_first 97
_journal_page_last 104
_journal_paper_doi 10.1016/j.jssc.2014.12.001
_journal_volume 225
_journal_year 2015
_chemical_absolute_configuration .
_chemical_formula_sum 'Bi1.765 Ni0.805 O7 Sb1.33'
_chemical_formula_weight 690
_space_group_IT_number 227
_space_group_name_Hall '-F 4vw 2vw 3'
_space_group_name_H-M_alt 'F d -3 m :2'
_symmetry_cell_setting cubic
_symmetry_Int_Tables_number 227
_symmetry_space_group_name_Hall '-F 4vw 2vw 3'
_symmetry_space_group_name_H-M 'F d -3 m :2'
_cell_angle_alpha 90
_cell_angle_beta 90
_cell_angle_gamma 90
_cell_formula_units_Z 8
_cell_length_a 10.46087(7)
_cell_length_b 10.46087(7)
_cell_length_c 10.46087(7)
_cell_measurement_temperature 293
_cell_volume 1144.731(13)
_diffrn_ambient_temperature 293
_diffrn_radiation_probe x-ray
_diffrn_radiation_wavelength 0.68886
_exptl_absorpt_coefficient_mu 57.985
_exptl_crystal_density_diffrn 8.0049
_exptl_crystal_F_000 2343
_pd_instr_location ' ?'
_pd_meas_2theta_range_inc 0.01
_pd_meas_2theta_range_max 52.333
_pd_meas_2theta_range_min 0.010
_pd_meas_number_of_points 4995
_pd_proc_2theta_range_inc 0.01
_pd_proc_2theta_range_max 49.998
_pd_proc_2theta_range_min 3.006
_pd_proc_ls_background_function '15 Chebyshev polynoms'
_pd_proc_ls_pref_orient_corr none
_pd_proc_ls_profile_function Pseudo-Voigt
_pd_proc_ls_prof_R_factor 0.0171
_pd_proc_ls_prof_wR_expected 0.5073
_pd_proc_ls_prof_wR_factor 0.0232
_refine_ls_goodness_of_fit_all 0.05
_refine_ls_number_constraints 4
_refine_ls_number_parameters 27
_refine_ls_number_restraints 0
_refine_ls_R_factor_all 0.0315
_refine_ls_R_factor_gt 0.0141
_refine_ls_shift/su_max 0.0049
_refine_ls_shift/su_mean 0.0005
_refine_ls_weighting_scheme sigma
_refine_ls_wR_factor_all 0.0407
_refine_ls_wR_factor_gt 0.0311
_cod_data_source_file JSSC-2015-225-97.cif
_cod_data_source_block I
_cod_depositor_comments
;
The following automatic conversions were performed:

data item '_diffrn_radiation_probe' value 'X-ray' was changed to
'x-ray' in accordance with the built-in table derived from the CIF
Core dictionary named 'cif_core.dic' version 2.4.5 last updated on
2014-11-21.

Automatic conversion script
Id: cif_fix_values 8369 2020-08-20 11:38:08Z andrius 
;
_cod_original_cell_volume 1144.732(14)
_cod_original_sg_symbol_Hall '-F 4abvw;2abvw;3'
_cod_original_sg_symbol_H-M 'F d -3 m'
_cod_database_code 1562011

loop_
_symmetry_equiv_pos_site_id
_symmetry_equiv_pos_as_xyz
1 x,y,z
2 -x+1/4,-y+1/4,z
3 -x+1/4,y,-z+1/4
4 x,-y+1/4,-z+1/4
5 z,x,y
6 z,-x+1/4,-y+1/4
7 -z+1/4,-x+1/4,y
8 -z+1/4,x,-y+1/4
9 y,z,x
10 -y+1/4,z,-x+1/4
11 y,-z+1/4,-x+1/4
12 -y+1/4,-z+1/4,x
13 y+3/4,x+3/4,-z
14 -y,-x,-z
15 y+3/4,-x,z+3/4
16 -y,x+3/4,z+3/4
17 x+3/4,z+3/4,-y
18 -x,z+3/4,y+3/4
19 -x,-z,-y
20 x+3/4,-z,y+3/4
21 z+3/4,y+3/4,-x
22 z+3/4,-y,x+3/4
23 -z,y+3/4,x+3/4
24 -z,-y,-x
25 -x,-y,-z
26 x+3/4,y+3/4,-z
27 x+3/4,-y,z+3/4
28 -x,y+3/4,z+3/4
29 -z,-x,-y
30 -z,x+3/4,y+3/4
31 z+3/4,x+3/4,-y
32 z+3/4,-x,y+3/4
33 -y,-z,-x
34 y+3/4,-z,x+3/4
35 -y,z+3/4,x+3/4
36 y+3/4,z+3/4,-x
37 -y+1/4,-x+1/4,z
38 y,x,z
39 -y+1/4,x,-z+1/4
40 y,-x+1/4,-z+1/4
41 -x+1/4,-z+1/4,y
42 x,-z+1/4,-y+1/4
43 x,z,y
44 -x+1/4,z,-y+1/4
45 -z+1/4,-y+1/4,x
46 -z+1/4,y,-x+1/4
47 z,-y+1/4,-x+1/4
48 z,y,x
49 x,y+1/2,z+1/2
50 -x+1/4,-y+3/4,z+1/2
51 -x+1/4,y+1/2,-z+3/4
52 x,-y+3/4,-z+3/4
53 z,x+1/2,y+1/2
54 z,-x+3/4,-y+3/4
55 -z+1/4,-x+3/4,y+1/2
56 -z+1/4,x+1/2,-y+3/4
57 y,z+1/2,x+1/2
58 -y+1/4,z+1/2,-x+3/4
59 y,-z+3/4,-x+3/4
60 -y+1/4,-z+3/4,x+1/2
61 y+3/4,x+1/4,-z+1/2
62 -y,-x+1/2,-z+1/2
63 y+3/4,-x+1/2,z+1/4
64 -y,x+1/4,z+1/4
65 x+3/4,z+1/4,-y+1/2
66 -x,z+1/4,y+1/4
67 -x,-z+1/2,-y+1/2
68 x+3/4,-z+1/2,y+1/4
69 z+3/4,y+1/4,-x+1/2
70 z+3/4,-y+1/2,x+1/4
71 -z,y+1/4,x+1/4
72 -z,-y+1/2,-x+1/2
73 -x,-y+1/2,-z+1/2
74 x+3/4,y+1/4,-z+1/2
75 x+3/4,-y+1/2,z+1/4
76 -x,y+1/4,z+1/4
77 -z,-x+1/2,-y+1/2
78 -z,x+1/4,y+1/4
79 z+3/4,x+1/4,-y+1/2
80 z+3/4,-x+1/2,y+1/4
81 -y,-z+1/2,-x+1/2
82 y+3/4,-z+1/2,x+1/4
83 -y,z+1/4,x+1/4
84 y+3/4,z+1/4,-x+1/2
85 -y+1/4,-x+3/4,z+1/2
86 y,x+1/2,z+1/2
87 -y+1/4,x+1/2,-z+3/4
88 y,-x+3/4,-z+3/4
89 -x+1/4,-z+3/4,y+1/2
90 x,-z+3/4,-y+3/4
91 x,z+1/2,y+1/2
92 -x+1/4,z+1/2,-y+3/4
93 -z+1/4,-y+3/4,x+1/2
94 -z+1/4,y+1/2,-x+3/4
95 z,-y+3/4,-x+3/4
96 z,y+1/2,x+1/2
97 x+1/2,y,z+1/2
98 -x+3/4,-y+1/4,z+1/2
99 -x+3/4,y,-z+3/4
100 x+1/2,-y+1/4,-z+3/4
101 z+1/2,x,y+1/2
102 z+1/2,-x+1/4,-y+3/4
103 -z+3/4,-x+1/4,y+1/2
104 -z+3/4,x,-y+3/4
105 y+1/2,z,x+1/2
106 -y+3/4,z,-x+3/4
107 y+1/2,-z+1/4,-x+3/4
108 -y+3/4,-z+1/4,x+1/2
109 y+1/4,x+3/4,-z+1/2
110 -y+1/2,-x,-z+1/2
111 y+1/4,-x,z+1/4
112 -y+1/2,x+3/4,z+1/4
113 x+1/4,z+3/4,-y+1/2
114 -x+1/2,z+3/4,y+1/4
115 -x+1/2,-z,-y+1/2
116 x+1/4,-z,y+1/4
117 z+1/4,y+3/4,-x+1/2
118 z+1/4,-y,x+1/4
119 -z+1/2,y+3/4,x+1/4
120 -z+1/2,-y,-x+1/2
121 -x+1/2,-y,-z+1/2
122 x+1/4,y+3/4,-z+1/2
123 x+1/4,-y,z+1/4
124 -x+1/2,y+3/4,z+1/4
125 -z+1/2,-x,-y+1/2
126 -z+1/2,x+3/4,y+1/4
127 z+1/4,x+3/4,-y+1/2
128 z+1/4,-x,y+1/4
129 -y+1/2,-z,-x+1/2
130 y+1/4,-z,x+1/4
131 -y+1/2,z+3/4,x+1/4
132 y+1/4,z+3/4,-x+1/2
133 -y+3/4,-x+1/4,z+1/2
134 y+1/2,x,z+1/2
135 -y+3/4,x,-z+3/4
136 y+1/2,-x+1/4,-z+3/4
137 -x+3/4,-z+1/4,y+1/2
138 x+1/2,-z+1/4,-y+3/4
139 x+1/2,z,y+1/2
140 -x+3/4,z,-y+3/4
141 -z+3/4,-y+1/4,x+1/2
142 -z+3/4,y,-x+3/4
143 z+1/2,-y+1/4,-x+3/4
144 z+1/2,y,x+1/2
145 x+1/2,y+1/2,z
146 -x+3/4,-y+3/4,z
147 -x+3/4,y+1/2,-z+1/4
148 x+1/2,-y+3/4,-z+1/4
149 z+1/2,x+1/2,y
150 z+1/2,-x+3/4,-y+1/4
151 -z+3/4,-x+3/4,y
152 -z+3/4,x+1/2,-y+1/4
153 y+1/2,z+1/2,x
154 -y+3/4,z+1/2,-x+1/4
155 y+1/2,-z+3/4,-x+1/4
156 -y+3/4,-z+3/4,x
157 y+1/4,x+1/4,-z
158 -y+1/2,-x+1/2,-z
159 y+1/4,-x+1/2,z+3/4
160 -y+1/2,x+1/4,z+3/4
161 x+1/4,z+1/4,-y
162 -x+1/2,z+1/4,y+3/4
163 -x+1/2,-z+1/2,-y
164 x+1/4,-z+1/2,y+3/4
165 z+1/4,y+1/4,-x
166 z+1/4,-y+1/2,x+3/4
167 -z+1/2,y+1/4,x+3/4
168 -z+1/2,-y+1/2,-x
169 -x+1/2,-y+1/2,-z
170 x+1/4,y+1/4,-z
171 x+1/4,-y+1/2,z+3/4
172 -x+1/2,y+1/4,z+3/4
173 -z+1/2,-x+1/2,-y
174 -z+1/2,x+1/4,y+3/4
175 z+1/4,x+1/4,-y
176 z+1/4,-x+1/2,y+3/4
177 -y+1/2,-z+1/2,-x
178 y+1/4,-z+1/2,x+3/4
179 -y+1/2,z+1/4,x+3/4
180 y+1/4,z+1/4,-x
181 -y+3/4,-x+3/4,z
182 y+1/2,x+1/2,z
183 -y+3/4,x+1/2,-z+1/4
184 y+1/2,-x+3/4,-z+1/4
185 -x+3/4,-z+3/4,y
186 x+1/2,-z+3/4,-y+1/4
187 x+1/2,z+1/2,y
188 -x+3/4,z+1/2,-y+1/4
189 -z+3/4,-y+3/4,x
190 -z+3/4,y+1/2,-x+1/4
191 z+1/2,-y+3/4,-x+1/4
192 z+1/2,y+1/2,x

loop_
_atom_site_label
_atom_site_type_symbol
_atom_site_fract_x
_atom_site_fract_y
_atom_site_fract_z
_atom_site_adp_type
_atom_site_U_iso_or_equiv
_atom_site_symmetry_multiplicity
_atom_site_occupancy
_atom_site_calc_flag
_atom_site_refinement_flags
_atom_site_disorder_assembly
_atom_site_disorder_group
Bi1 Bi 0.4869(8) 0.4869(8) 0.5239(8) Uiso 0.0179(7) 96 0.1471(5) d . . .
Ni1 Ni 0.4869(8) 0.4869(8) 0.5239(8) Uiso 0.0179(7) 96 0.0112(5) d . . .
Sb1 Sb 0 0 0 Uiso 0.0119(4) 16 0.665 d . . .
Ni2 Ni 0 0 0 Uiso 0.0119(4) 16 0.335 d . . .
O1 O 0.3249(4) 0.125 0.125 Uiso 0.0152(18) 48 1 d . . .
O2 O 0.375 0.375 0.375 Uiso 0.048(7) 8 1 d . . .

loop_
_atom_type_symbol
_atom_type_scat_dispersion_real
_atom_type_scat_dispersion_imag
_atom_type_scat_source
Bi -3.4531 10.1639 'International Tables Vol C tables 4.2.6.8 and 6.1.1.1'
Ni 0.3453 1.0603 'International Tables Vol C tables 4.2.6.8 and 6.1.1.1'
O 0.0106 0.0058 'International Tables Vol C tables 4.2.6.8 and 6.1.1.1'
Sb -0.6168 1.4865 'International Tables Vol C tables 4.2.6.8 and 6.1.1.1'

loop_
_geom_angle_atom_site_label_1
_geom_angle_atom_site_label_2
_geom_angle_atom_site_label_3
_geom_angle_site_symmetry_1
_geom_angle_site_symmetry_2
_geom_angle_site_symmetry_3
_geom_angle
Bi1 Bi1 Bi1 146_555 . 3_656 124.8(3)
Bi1 Bi1 Bi1 146_555 . 4_566 124.8(3)
Bi1 Bi1 Bi1 146_555 . 5_555 120.0(13)
Bi1 Bi1 Bi1 146_555 . 54_555 67.5(2)
Bi1 Bi1 Bi1 146_555 . 151_555 7.5(2)
Bi1 Bi1 Bi1 146_555 . 8_656 120.0(3)
Bi1 Bi1 Bi1 146_555 . 9_555 120.0(13)
Bi1 Bi1 Bi1 146_555 . 106_555 67.5(2)
Bi1 Bi1 Bi1 146_555 . 11_566 120.0(3)
Bi1 Bi1 Bi1 146_555 . 156_555 7.5(2)
Bi1 Bi1 Bi1 146_555 . 13_446 7.70(19)
Bi1 Bi1 Bi1 146_555 . 157_556 172.3(3)
Bi1 Bi1 Bi1 146_555 . 14_666 127.9(11)
Bi1 Bi1 Bi1 146_555 . 15_464 63.5(2)
Bi1 Bi1 Bi1 146_555 . 111_565 123.4(3)
Bi1 Bi1 Bi1 146_555 . 16_644 63.5(2)
Bi1 Bi1 Bi1 146_555 . 64_655 123.4(3)
Bi1 Bi1 Bi1 146_555 . 17_446 4.9(2)
Bi1 Bi1 Bi1 146_555 . 18_644 68.4(2)
Bi1 Bi1 Bi1 146_555 . 66_655 128.2(3)
Bi1 Bi1 Bi1 146_555 . 19_666 111(2)
Bi1 Bi1 Bi1 146_555 . 116_565 121.0(3)
Bi1 Bi1 Bi1 146_555 . 21_446 4.9(2)
Bi1 Bi1 Bi1 146_555 . 22_464 68.4(2)
Bi1 Bi1 Bi1 146_555 . 118_565 128.2(3)
Bi1 Bi1 Bi1 146_555 . 71_655 121.0(3)
Bi1 Bi1 Bi1 146_555 . 24_666 111(2)
Bi1 Bi1 Ni1 146_555 . . 0
Bi1 Bi1 Ni1 146_555 . 5_555 120.0(13)
Bi1 Bi1 Ni1 146_555 . 9_555 120.0(13)
Bi1 Bi1 Ni1 146_555 . 14_666 127.9(11)
Bi1 Bi1 Ni1 146_555 . 19_666 111(2)
Bi1 Bi1 Ni1 146_555 . 24_666 111(2)
Bi1 Bi1 O1 146_555 . 165_556 43.7(2)
Bi1 Bi1 O2 146_555 . . 43.3(2)
Bi1 Bi1 O2 146_555 . 157_556 152.6(4)
Bi1 Bi1 Bi1 3_656 . 4_566 69.6(2)
Bi1 Bi1 Bi1 3_656 . 5_555 81.2(12)
Bi1 Bi1 Bi1 3_656 . 54_555 111.0(3)
Bi1 Bi1 Bi1 3_656 . 151_555 132.2(3)
Bi1 Bi1 Bi1 3_656 . 8_656 8.81(19)
Bi1 Bi1 Bi1 3_656 . 9_555 114.7(13)
Bi1 Bi1 Bi1 3_656 . 106_555 165.5(3)
Bi1 Bi1 Bi1 3_656 . 11_566 65.3(2)
Bi1 Bi1 Bi1 3_656 . 156_555 125.9(3)
Bi1 Bi1 Bi1 3_656 . 13_446 130.1(3)
Bi1 Bi1 Bi1 3_656 . 157_556 60.9(2)
Bi1 Bi1 Bi1 3_656 . 14_666 96.7(11)
Bi1 Bi1 Bi1 3_656 . 15_464 170.2(3)
Bi1 Bi1 Bi1 3_656 . 111_565 9.77(19)
Bi1 Bi1 Bi1 3_656 . 16_644 110.9(3)
Bi1 Bi1 Bi1 3_656 . 64_655 61.6(2)
Bi1 Bi1 Bi1 3_656 . 17_446 129.3(3)
Bi1 Bi1 Bi1 3_656 . 18_644 114.4(3)
Bi1 Bi1 Bi1 3_656 . 66_655 65.8(2)
Bi1 Bi1 Bi1 3_656 . 19_666 61(2)
Bi1 Bi1 Bi1 3_656 . 116_565 4.63(19)
Bi1 Bi1 Bi1 3_656 . 21_446 122.8(3)
Bi1 Bi1 Bi1 3_656 . 22_464 162.3(3)
Bi1 Bi1 Bi1 3_656 . 118_565 4.22(19)
Bi1 Bi1 Bi1 3_656 . 71_655 69.1(2)
Bi1 Bi1 Bi1 3_656 . 24_666 120(2)
Bi1 Bi1 Ni1 3_656 . . 0
Bi1 Bi1 Ni1 3_656 . 5_555 81.2(12)
Bi1 Bi1 Ni1 3_656 . 9_555 114.7(13)
Bi1 Bi1 Ni1 3_656 . 14_666 96.7(11)
Bi1 Bi1 Ni1 3_656 . 19_666 61(2)
Bi1 Bi1 Ni1 3_656 . 24_666 120(2)
Bi1 Bi1 O1 3_656 . 165_556 90.3(3)
Bi1 Bi1 O2 3_656 . . 145.1(4)
Bi1 Bi1 O2 3_656 . 157_556 38.90(19)
Bi1 Bi1 Bi1 4_566 . 5_555 114.7(13)
Bi1 Bi1 Bi1 4_566 . 54_555 165.5(3)
Bi1 Bi1 Bi1 4_566 . 151_555 125.9(3)
Bi1 Bi1 Bi1 4_566 . 8_656 65.3(2)
Bi1 Bi1 Bi1 4_566 . 9_555 81.2(12)
Bi1 Bi1 Bi1 4_566 . 106_555 111.0(3)
Bi1 Bi1 Bi1 4_566 . 11_566 8.81(19)
Bi1 Bi1 Bi1 4_566 . 156_555 132.2(3)
Bi1 Bi1 Bi1 4_566 . 13_446 130.1(3)
Bi1 Bi1 Bi1 4_566 . 157_556 60.9(2)
Bi1 Bi1 Bi1 4_566 . 14_666 96.7(11)
Bi1 Bi1 Bi1 4_566 . 15_464 110.9(3)
Bi1 Bi1 Bi1 4_566 . 111_565 61.6(2)
Bi1 Bi1 Bi1 4_566 . 16_644 170.2(3)
Bi1 Bi1 Bi1 4_566 . 64_655 9.77(19)
Bi1 Bi1 Bi1 4_566 . 17_446 122.8(3)
Bi1 Bi1 Bi1 4_566 . 18_644 162.3(3)
Bi1 Bi1 Bi1 4_566 . 66_655 4.22(19)
Bi1 Bi1 Bi1 4_566 . 19_666 120(2)
Bi1 Bi1 Bi1 4_566 . 116_565 69.1(2)
Bi1 Bi1 Bi1 4_566 . 21_446 129.3(3)
Bi1 Bi1 Bi1 4_566 . 22_464 114.4(3)
Bi1 Bi1 Bi1 4_566 . 118_565 65.8(2)
Bi1 Bi1 Bi1 4_566 . 71_655 4.63(19)
Bi1 Bi1 Bi1 4_566 . 24_666 61(2)
Bi1 Bi1 Ni1 4_566 . . 0
Bi1 Bi1 Ni1 4_566 . 5_555 114.7(13)
Bi1 Bi1 Ni1 4_566 . 9_555 81.2(12)
Bi1 Bi1 Ni1 4_566 . 14_666 96.7(11)
Bi1 Bi1 Ni1 4_566 . 19_666 120(2)
Bi1 Bi1 Ni1 4_566 . 24_666 61(2)
Bi1 Bi1 O1 4_566 . 165_556 90.3(3)
Bi1 Bi1 O2 4_566 . . 145.1(4)
Bi1 Bi1 O2 4_566 . 157_556 38.90(19)
Bi1 Bi1 Bi1 5_555 . 54_555 52.5(12)
Bi1 Bi1 Bi1 5_555 . 151_555 117.2(13)
Bi1 Bi1 Bi1 5_555 . 8_656 90.0(12)
Bi1 Bi1 Bi1 5_555 . 9_555 60.0(15)
Bi1 Bi1 Bi1 5_555 . 106_555 85.7(12)
Bi1 Bi1 Bi1 5_555 . 11_566 120.0(13)
Bi1 Bi1 Bi1 5_555 . 156_555 112.5(13)
Bi1 Bi1 Bi1 5_555 . 13_446 113.6(13)
Bi1 Bi1 Bi1 5_555 . 157_556 53.8(12)
Bi1 Bi1 Bi1 5_555 . 14_666 30.1(12)
Bi1 Bi1 Bi1 5_555 . 15_464 90.0(12)
Bi1 Bi1 Bi1 5_555 . 111_565 90.0(12)
Bi1 Bi1 Bi1 5_555 . 16_644 56.6(12)
Bi1 Bi1 Bi1 5_555 . 64_655 116.5(13)
Bi1 Bi1 Bi1 5_555 . 17_446 121.0(13)
Bi1 Bi1 Bi1 5_555 . 18_644 51.8(12)
Bi1 Bi1 Bi1 5_555 . 66_655 111.6(13)
Bi1 Bi1 Bi1 5_555 . 19_666 30.4(19)
Bi1 Bi1 Bi1 5_555 . 116_565 85.4(12)
Bi1 Bi1 Bi1 5_555 . 21_446 115.8(13)
Bi1 Bi1 Bi1 5_555 . 22_464 81.6(12)
Bi1 Bi1 Bi1 5_555 . 118_565 81.6(12)
Bi1 Bi1 Bi1 5_555 . 71_655 118.8(13)
Bi1 Bi1 Bi1 5_555 . 24_666 90(2)
Bi1 Bi1 Ni1 5_555 . . 0
Bi1 Bi1 Ni1 5_555 . 5_555 0.0(5)
Bi1 Bi1 Ni1 5_555 . 9_555 60.0(15)
Bi1 Bi1 Ni1 5_555 . 14_666 30.1(12)
Bi1 Bi1 Ni1 5_555 . 19_666 30.4(19)
Bi1 Bi1 Ni1 5_555 . 24_666 90(2)
Bi1 Bi1 O1 5_555 . 165_556 148.2(14)
Bi1 Bi1 O2 5_555 . . 83.1(12)
Bi1 Bi1 O2 5_555 . 157_556 83.2(12)
Bi1 Bi1 Bi1 54_555 . 151_555 65.2(2)
Bi1 Bi1 Bi1 54_555 . 8_656 117.2(3)
Bi1 Bi1 Bi1 54_555 . 9_555 85.7(12)
Bi1 Bi1 Bi1 54_555 . 106_555 64.5(2)
Bi1 Bi1 Bi1 54_555 . 11_566 172.5(3)
Bi1 Bi1 Bi1 54_555 . 156_555 60.0(2)
Bi1 Bi1 Bi1 54_555 . 13_446 61.3(2)
Bi1 Bi1 Bi1 54_555 . 157_556 106.1(3)
Bi1 Bi1 Bi1 54_555 . 14_666 68.8(11)
Bi1 Bi1 Bi1 54_555 . 15_464 65.9(2)
Bi1 Bi1 Bi1 54_555 . 111_565 120.3(3)
Bi1 Bi1 Bi1 54_555 . 16_644 4.75(19)
Bi1 Bi1 Bi1 54_555 . 64_655 168.7(3)
Bi1 Bi1 Bi1 54_555 . 17_446 68.7(2)
Bi1 Bi1 Bi1 54_555 . 18_644 4.49(18)
Bi1 Bi1 Bi1 54_555 . 66_655 163.5(3)
Bi1 Bi1 Bi1 54_555 . 19_666 54(2)
Bi1 Bi1 Bi1 54_555 . 116_565 112.7(3)
Bi1 Bi1 Bi1 54_555 . 21_446 63.4(2)
Bi1 Bi1 Bi1 54_555 . 22_464 60.4(2)
Bi1 Bi1 Bi1 54_555 . 118_565 114.2(3)
Bi1 Bi1 Bi1 54_555 . 71_655 170.1(3)
Bi1 Bi1 Bi1 54_555 . 24_666 109(2)
Bi1 Bi1 Ni1 54_555 . . 0
Bi1 Bi1 Ni1 54_555 . 5_555 52.5(12)
Bi1 Bi1 Ni1 54_555 . 9_555 85.7(12)
Bi1 Bi1 Ni1 54_555 . 14_666 68.8(11)
Bi1 Bi1 Ni1 54_555 . 19_666 54(2)
Bi1 Bi1 Ni1 54_555 . 24_666 109(2)
Bi1 Bi1 O1 54_555 . 165_556 104.2(3)
Bi1 Bi1 O2 54_555 . . 37.31(18)
Bi1 Bi1 O2 54_555 . 157_556 133.3(3)
Bi1 Bi1 Bi1 151_555 . 8_656 127.5(3)
Bi1 Bi1 Bi1 151_555 . 9_555 112.5(13)
Bi1 Bi1 Bi1 151_555 . 106_555 60.0(2)
Bi1 Bi1 Bi1 151_555 . 11_566 122.2(3)
Bi1 Bi1 Bi1 151_555 . 156_555 8.70(19)
Bi1 Bi1 Bi1 151_555 . 13_446 4.61(19)
Bi1 Bi1 Bi1 151_555 . 157_556 165.5(3)
Bi1 Bi1 Bi1 151_555 . 14_666 121.6(11)
Bi1 Bi1 Bi1 151_555 . 15_464 56.0(2)
Bi1 Bi1 Bi1 151_555 . 111_565 131.0(3)
Bi1 Bi1 Bi1 151_555 . 16_644 61.6(2)
Bi1 Bi1 Bi1 151_555 . 64_655 126.0(3)
Bi1 Bi1 Bi1 151_555 . 17_446 4.3(2)
Bi1 Bi1 Bi1 151_555 . 18_644 65.5(2)
Bi1 Bi1 Bi1 151_555 . 66_655 129.6(3)
Bi1 Bi1 Bi1 151_555 . 19_666 113(2)
Bi1 Bi1 Bi1 151_555 . 116_565 128.5(3)
Bi1 Bi1 Bi1 151_555 . 21_446 9.90(19)
Bi1 Bi1 Bi1 151_555 . 22_464 60.9(2)
Bi1 Bi1 Bi1 151_555 . 118_565 135.7(3)
Bi1 Bi1 Bi1 151_555 . 71_655 122.5(3)
Bi1 Bi1 Bi1 151_555 . 24_666 105(2)
Bi1 Bi1 Ni1 151_555 . . 0
Bi1 Bi1 Ni1 151_555 . 5_555 117.2(13)
Bi1 Bi1 Ni1 151_555 . 9_555 112.5(13)
Bi1 Bi1 Ni1 151_555 . 14_666 121.6(11)
Bi1 Bi1 Ni1 151_555 . 19_666 113(2)
Bi1 Bi1 Ni1 151_555 . 24_666 105(2)
Bi1 Bi1 O1 151_555 . 165_556 50.0(2)
Bi1 Bi1 O2 151_555 . . 37.31(19)
Bi1 Bi1 O2 151_555 . 157_556 158.4(4)
Bi1 Bi1 Bi1 8_656 . 9_555 120.0(13)
Bi1 Bi1 Bi1 8_656 . 106_555 172.5(3)
Bi1 Bi1 Bi1 8_656 . 11_566 60.0(2)
Bi1 Bi1 Bi1 8_656 . 156_555 122.2(3)
Bi1 Bi1 Bi1 8_656 . 13_446 126.2(3)
Bi1 Bi1 Bi1 8_656 . 157_556 66.4(2)
Bi1 Bi1 Bi1 8_656 . 14_666 104.5(11)
Bi1 Bi1 Bi1 8_656 . 15_464 175.7(3)
Bi1 Bi1 Bi1 8_656 . 111_565 4.25(19)
Bi1 Bi1 Bi1 8_656 . 16_644 116.5(3)
Bi1 Bi1 Bi1 8_656 . 64_655 56.6(2)
Bi1 Bi1 Bi1 8_656 . 17_446 124.1(3)
Bi1 Bi1 Bi1 8_656 . 18_644 121.0(3)
Bi1 Bi1 Bi1 8_656 . 66_655 61.8(2)
Bi1 Bi1 Bi1 8_656 . 19_666 69(2)
Bi1 Bi1 Bi1 8_656 . 116_565 4.95(19)
Bi1 Bi1 Bi1 8_656 . 21_446 118.8(3)
Bi1 Bi1 Bi1 8_656 . 22_464 170.6(3)
Bi1 Bi1 Bi1 8_656 . 118_565 9.42(19)
Bi1 Bi1 Bi1 8_656 . 71_655 64.2(2)
Bi1 Bi1 Bi1 8_656 . 24_666 120(2)
Bi1 Bi1 Ni1 8_656 . . 0
Bi1 Bi1 Ni1 8_656 . 5_555 90.0(12)
Bi1 Bi1 Ni1 8_656 . 9_555 120.0(13)
Bi1 Bi1 Ni1 8_656 . 14_666 104.5(11)
Bi1 Bi1 Ni1 8_656 . 19_666 69(2)
Bi1 Bi1 Ni1 8_656 . 24_666 120(2)
Bi1 Bi1 O1 8_656 . 165_556 82.7(3)
Bi1 Bi1 O2 8_656 . . 148.1(4)
Bi1 Bi1 O2 8_656 . 157_556 39.73(19)
Bi1 Bi1 Bi1 9_555 . 106_555 52.5(12)
Bi1 Bi1 Bi1 9_555 . 11_566 90.0(12)
Bi1 Bi1 Bi1 9_555 . 156_555 117.2(13)
Bi1 Bi1 Bi1 9_555 . 13_446 113.6(13)
Bi1 Bi1 Bi1 9_555 . 157_556 53.8(12)
Bi1 Bi1 Bi1 9_555 . 14_666 30.1(12)
Bi1 Bi1 Bi1 9_555 . 15_464 56.6(12)
Bi1 Bi1 Bi1 9_555 . 111_565 116.5(13)
Bi1 Bi1 Bi1 9_555 . 16_644 90.0(12)
Bi1 Bi1 Bi1 9_555 . 64_655 90.0(12)
Bi1 Bi1 Bi1 9_555 . 17_446 115.8(13)
Bi1 Bi1 Bi1 9_555 . 18_644 81.6(12)
Bi1 Bi1 Bi1 9_555 . 66_655 81.6(12)
Bi1 Bi1 Bi1 9_555 . 19_666 90(2)
Bi1 Bi1 Bi1 9_555 . 116_565 118.8(13)
Bi1 Bi1 Bi1 9_555 . 21_446 121.0(13)
Bi1 Bi1 Bi1 9_555 . 22_464 51.8(12)
Bi1 Bi1 Bi1 9_555 . 118_565 111.6(13)
Bi1 Bi1 Bi1 9_555 . 71_655 85.4(12)
Bi1 Bi1 Bi1 9_555 . 24_666 30.4(19)
Bi1 Bi1 Ni1 9_555 . . 0
Bi1 Bi1 Ni1 9_555 . 5_555 60.0(15)
Bi1 Bi1 Ni1 9_555 . 9_555 0.0(5)
Bi1 Bi1 Ni1 9_555 . 14_666 30.1(12)
Bi1 Bi1 Ni1 9_555 . 19_666 90(2)
Bi1 Bi1 Ni1 9_555 . 24_666 30.4(19)
Bi1 Bi1 O1 9_555 . 165_556 148.2(14)
Bi1 Bi1 O2 9_555 . . 83.1(12)
Bi1 Bi1 O2 9_555 . 157_556 83.2(12)
Bi1 Bi1 Bi1 106_555 . 11_566 117.2(3)
Bi1 Bi1 Bi1 106_555 . 156_555 65.2(2)
Bi1 Bi1 Bi1 106_555 . 13_446 61.3(2)
Bi1 Bi1 Bi1 106_555 . 157_556 106.1(3)
Bi1 Bi1 Bi1 106_555 . 14_666 68.8(11)
Bi1 Bi1 Bi1 106_555 . 15_464 4.75(19)
Bi1 Bi1 Bi1 106_555 . 111_565 168.7(3)
Bi1 Bi1 Bi1 106_555 . 16_644 65.9(2)
Bi1 Bi1 Bi1 106_555 . 64_655 120.3(3)
Bi1 Bi1 Bi1 106_555 . 17_446 63.4(2)
Bi1 Bi1 Bi1 106_555 . 18_644 60.4(2)
Bi1 Bi1 Bi1 106_555 . 66_655 114.2(3)
Bi1 Bi1 Bi1 106_555 . 19_666 109(2)
Bi1 Bi1 Bi1 106_555 . 116_565 170.1(3)
Bi1 Bi1 Bi1 106_555 . 21_446 68.7(2)
Bi1 Bi1 Bi1 106_555 . 22_464 4.49(18)
Bi1 Bi1 Bi1 106_555 . 118_565 163.5(3)
Bi1 Bi1 Bi1 106_555 . 71_655 112.7(3)
Bi1 Bi1 Bi1 106_555 . 24_666 54(2)
Bi1 Bi1 Ni1 106_555 . . 0
Bi1 Bi1 Ni1 106_555 . 5_555 85.7(12)
Bi1 Bi1 Ni1 106_555 . 9_555 52.5(12)
Bi1 Bi1 Ni1 106_555 . 14_666 68.8(11)
Bi1 Bi1 Ni1 106_555 . 19_666 109(2)
Bi1 Bi1 Ni1 106_555 . 24_666 54(2)
Bi1 Bi1 O1 106_555 . 165_556 104.2(3)
Bi1 Bi1 O2 106_555 . . 37.31(18)
Bi1 Bi1 O2 106_555 . 157_556 133.3(3)
Bi1 Bi1 Bi1 11_566 . 156_555 127.5(3)
Bi1 Bi1 Bi1 11_566 . 13_446 126.2(3)
Bi1 Bi1 Bi1 11_566 . 157_556 66.4(2)
Bi1 Bi1 Bi1 11_566 . 14_666 104.5(11)
Bi1 Bi1 Bi1 11_566 . 15_464 116.5(3)
Bi1 Bi1 Bi1 11_566 . 111_565 56.6(2)
Bi1 Bi1 Bi1 11_566 . 16_644 175.7(3)
Bi1 Bi1 Bi1 11_566 . 64_655 4.25(19)
Bi1 Bi1 Bi1 11_566 . 17_446 118.8(3)
Bi1 Bi1 Bi1 11_566 . 18_644 170.6(3)
Bi1 Bi1 Bi1 11_566 . 66_655 9.42(19)
Bi1 Bi1 Bi1 11_566 . 19_666 120(2)
Bi1 Bi1 Bi1 11_566 . 116_565 64.2(2)
Bi1 Bi1 Bi1 11_566 . 21_446 124.1(3)
Bi1 Bi1 Bi1 11_566 . 22_464 121.0(3)
Bi1 Bi1 Bi1 11_566 . 118_565 61.8(2)
Bi1 Bi1 Bi1 11_566 . 71_655 4.95(19)
Bi1 Bi1 Bi1 11_566 . 24_666 69(2)
Bi1 Bi1 Ni1 11_566 . . 0
Bi1 Bi1 Ni1 11_566 . 5_555 120.0(13)
Bi1 Bi1 Ni1 11_566 . 9_555 90.0(12)
Bi1 Bi1 Ni1 11_566 . 14_666 104.5(11)
Bi1 Bi1 Ni1 11_566 . 19_666 120(2)
Bi1 Bi1 Ni1 11_566 . 24_666 69(2)
Bi1 Bi1 O1 11_566 . 165_556 82.7(3)
Bi1 Bi1 O2 11_566 . . 148.1(4)
Bi1 Bi1 O2 11_566 . 157_556 39.73(19)
Bi1 Bi1 Bi1 156_555 . 13_446 4.61(19)
Bi1 Bi1 Bi1 156_555 . 157_556 165.5(3)
Bi1 Bi1 Bi1 156_555 . 14_666 121.6(11)
Bi1 Bi1 Bi1 156_555 . 15_464 61.6(2)
Bi1 Bi1 Bi1 156_555 . 111_565 126.0(3)
Bi1 Bi1 Bi1 156_555 . 16_644 56.0(2)
Bi1 Bi1 Bi1 156_555 . 64_655 131.0(3)
Bi1 Bi1 Bi1 156_555 . 17_446 9.90(19)
Bi1 Bi1 Bi1 156_555 . 18_644 60.9(2)
Bi1 Bi1 Bi1 156_555 . 66_655 135.7(3)
Bi1 Bi1 Bi1 156_555 . 19_666 105(2)
Bi1 Bi1 Bi1 156_555 . 116_565 122.5(3)
Bi1 Bi1 Bi1 156_555 . 21_446 4.3(2)
Bi1 Bi1 Bi1 156_555 . 22_464 65.5(2)
Bi1 Bi1 Bi1 156_555 . 118_565 129.6(3)
Bi1 Bi1 Bi1 156_555 . 71_655 128.5(3)
Bi1 Bi1 Bi1 156_555 . 24_666 113(2)
Bi1 Bi1 Ni1 156_555 . . 0
Bi1 Bi1 Ni1 156_555 . 5_555 112.5(13)
Bi1 Bi1 Ni1 156_555 . 9_555 117.2(13)
Bi1 Bi1 Ni1 156_555 . 14_666 121.6(11)
Bi1 Bi1 Ni1 156_555 . 19_666 105(2)
Bi1 Bi1 Ni1 156_555 . 24_666 113(2)
Bi1 Bi1 O1 156_555 . 165_556 50.0(2)
Bi1 Bi1 O2 156_555 . . 37.31(19)
Bi1 Bi1 O2 156_555 . 157_556 158.4(4)
Bi1 Bi1 Bi1 13_446 . 157_556 164.6(3)
Bi1 Bi1 Bi1 13_446 . 14_666 120.2(11)
Bi1 Bi1 Bi1 13_446 . 15_464 57.5(2)
Bi1 Bi1 Bi1 13_446 . 111_565 129.8(3)
Bi1 Bi1 Bi1 13_446 . 16_644 57.5(2)
Bi1 Bi1 Bi1 13_446 . 64_655 129.8(3)
Bi1 Bi1 Bi1 13_446 . 17_446 7.40(19)
Bi1 Bi1 Bi1 13_446 . 18_644 61.8(2)
Bi1 Bi1 Bi1 13_446 . 66_655 133.8(3)
Bi1 Bi1 Bi1 13_446 . 19_666 108(2)
Bi1 Bi1 Bi1 13_446 . 116_565 126.7(3)
Bi1 Bi1 Bi1 13_446 . 21_446 7.40(19)
Bi1 Bi1 Bi1 13_446 . 22_464 61.8(2)
Bi1 Bi1 Bi1 13_446 . 118_565 133.8(3)
Bi1 Bi1 Bi1 13_446 . 71_655 126.7(3)
Bi1 Bi1 Bi1 13_446 . 24_666 108(2)
Bi1 Bi1 Ni1 13_446 . . 0
Bi1 Bi1 Ni1 13_446 . 5_555 113.6(13)
Bi1 Bi1 Ni1 13_446 . 9_555 113.6(13)
Bi1 Bi1 Ni1 13_446 . 14_666 120.2(11)
Bi1 Bi1 Ni1 13_446 . 19_666 108(2)
Bi1 Bi1 Ni1 13_446 . 24_666 108(2)
Bi1 Bi1 O1 13_446 . 165_556 51.4(2)
Bi1 Bi1 O2 13_446 . . 35.57(18)
Bi1 Bi1 O2 13_446 . 157_556 160.3(3)
Bi1 Bi1 Bi1 157_556 . 14_666 44.4(10)
Bi1 Bi1 Bi1 157_556 . 15_464 110.3(3)
Bi1 Bi1 Bi1 157_556 . 111_565 63.2(2)
Bi1 Bi1 Bi1 157_556 . 16_644 110.3(3)
Bi1 Bi1 Bi1 157_556 . 64_655 63.2(2)
Bi1 Bi1 Bi1 157_556 . 17_446 169.4(3)
Bi1 Bi1 Bi1 157_556 . 18_644 104.9(3)
Bi1 Bi1 Bi1 157_556 . 66_655 57.8(2)
Bi1 Bi1 Bi1 157_556 . 19_666 66(2)
Bi1 Bi1 Bi1 157_556 . 116_565 65.0(2)
Bi1 Bi1 Bi1 157_556 . 21_446 169.4(3)
Bi1 Bi1 Bi1 157_556 . 22_464 104.9(3)
Bi1 Bi1 Bi1 157_556 . 118_565 57.8(2)
Bi1 Bi1 Bi1 157_556 . 71_655 65.0(2)
Bi1 Bi1 Bi1 157_556 . 24_666 66(2)
Bi1 Bi1 Ni1 157_556 . . 0
Bi1 Bi1 Ni1 157_556 . 5_555 53.8(12)
Bi1 Bi1 Ni1 157_556 . 9_555 53.8(12)
Bi1 Bi1 Ni1 157_556 . 14_666 44.4(10)
Bi1 Bi1 Ni1 157_556 . 19_666 66(2)
Bi1 Bi1 Ni1 157_556 . 24_666 66(2)
Bi1 Bi1 O1 157_556 . 165_556 144.0(3)
Bi1 Bi1 O2 157_556 . . 129.0(3)
Bi1 Bi1 O2 157_556 . 157_556 35.06(18)
Bi1 Bi1 Bi1 14_666 . 15_464 73.6(11)
Bi1 Bi1 Bi1 14_666 . 111_565 102.6(11)
Bi1 Bi1 Bi1 14_666 . 16_644 73.6(11)
Bi1 Bi1 Bi1 14_666 . 64_655 102.6(11)
Bi1 Bi1 Bi1 14_666 . 17_446 125.9(11)
Bi1 Bi1 Bi1 14_666 . 18_644 66.0(10)
Bi1 Bi1 Bi1 14_666 . 66_655 95.1(11)
Bi1 Bi1 Bi1 14_666 . 19_666 60(2)
Bi1 Bi1 Bi1 14_666 . 116_565 101.3(11)
Bi1 Bi1 Bi1 14_666 . 21_446 125.9(11)
Bi1 Bi1 Bi1 14_666 . 22_464 66.0(10)
Bi1 Bi1 Bi1 14_666 . 118_565 95.1(11)
Bi1 Bi1 Bi1 14_666 . 71_655 101.3(11)
Bi1 Bi1 Bi1 14_666 . 24_666 60(2)
Bi1 Bi1 Ni1 14_666 . . 0
Bi1 Bi1 Ni1 14_666 . 5_555 30.1(12)
Bi1 Bi1 Ni1 14_666 . 9_555 30.1(12)
Bi1 Bi1 Ni1 14_666 . 14_666 0.0(5)
Bi1 Bi1 Ni1 14_666 . 19_666 60(2)
Bi1 Bi1 Ni1 14_666 . 24_666 60(2)
Bi1 Bi1 O1 14_666 . 165_556 171.6(12)
Bi1 Bi1 O2 14_666 . . 84.6(11)
Bi1 Bi1 O2 14_666 . 157_556 79.5(11)
Bi1 Bi1 Bi1 15_464 . 111_565 171.5(3)
Bi1 Bi1 Bi1 15_464 . 16_644 66.9(2)
Bi1 Bi1 Bi1 15_464 . 64_655 119.8(3)
Bi1 Bi1 Bi1 15_464 . 17_446 59.2(2)
Bi1 Bi1 Bi1 15_464 . 18_644 62.0(2)
Bi1 Bi1 Bi1 15_464 . 66_655 114.3(3)
Bi1 Bi1 Bi1 15_464 . 19_666 113(2)
Bi1 Bi1 Bi1 15_464 . 116_565 174.8(3)
Bi1 Bi1 Bi1 15_464 . 21_446 64.9(2)
Bi1 Bi1 Bi1 15_464 . 22_464 8.41(18)
Bi1 Bi1 Bi1 15_464 . 118_565 168.1(3)
Bi1 Bi1 Bi1 15_464 . 71_655 112.2(3)
Bi1 Bi1 Bi1 15_464 . 24_666 56(2)
Bi1 Bi1 Ni1 15_464 . . 0
Bi1 Bi1 Ni1 15_464 . 5_555 90.0(12)
Bi1 Bi1 Ni1 15_464 . 9_555 56.6(12)
Bi1 Bi1 Ni1 15_464 . 14_666 73.6(11)
Bi1 Bi1 Ni1 15_464 . 19_666 113(2)
Bi1 Bi1 Ni1 15_464 . 24_666 56(2)
Bi1 Bi1 O1 15_464 . 165_556 99.5(3)
Bi1 Bi1 O2 15_464 . . 36.08(18)
Bi1 Bi1 O2 15_464 . 157_556 136.1(3)
Bi1 Bi1 Bi1 111_565 . 16_644 119.8(3)
Bi1 Bi1 Bi1 111_565 . 64_655 53.0(2)
Bi1 Bi1 Bi1 111_565 . 17_446 127.4(3)
Bi1 Bi1 Bi1 111_565 . 18_644 123.9(3)
Bi1 Bi1 Bi1 111_565 . 66_655 58.0(2)
Bi1 Bi1 Bi1 111_565 . 19_666 70(2)
Bi1 Bi1 Bi1 111_565 . 116_565 7.65(19)
Bi1 Bi1 Bi1 111_565 . 21_446 122.4(3)
Bi1 Bi1 Bi1 111_565 . 22_464 168.1(3)
Bi1 Bi1 Bi1 111_565 . 118_565 8.41(18)
Bi1 Bi1 Bi1 111_565 . 71_655 60.6(2)
Bi1 Bi1 Bi1 111_565 . 24_666 116(2)
Bi1 Bi1 Ni1 111_565 . . 0
Bi1 Bi1 Ni1 111_565 . 5_555 90.0(12)
Bi1 Bi1 Ni1 111_565 . 9_555 116.5(13)
Bi1 Bi1 Ni1 111_565 . 14_666 102.6(11)
Bi1 Bi1 Ni1 111_565 . 19_666 70(2)
Bi1 Bi1 Ni1 111_565 . 24_666 116(2)
Bi1 Bi1 O1 111_565 . 165_556 84.9(3)
Bi1 Bi1 O2 111_565 . . 152.2(4)
Bi1 Bi1 O2 111_565 . 157_556 35.56(18)
Bi1 Bi1 Bi1 16_644 . 64_655 171.5(3)
Bi1 Bi1 Bi1 16_644 . 17_446 64.9(2)
Bi1 Bi1 Bi1 16_644 . 18_644 8.41(18)
Bi1 Bi1 Bi1 16_644 . 66_655 168.1(3)
Bi1 Bi1 Bi1 16_644 . 19_666 56(2)
Bi1 Bi1 Bi1 16_644 . 116_565 112.2(3)
Bi1 Bi1 Bi1 16_644 . 21_446 59.2(2)
Bi1 Bi1 Bi1 16_644 . 22_464 62.0(2)
Bi1 Bi1 Bi1 16_644 . 118_565 114.3(3)
Bi1 Bi1 Bi1 16_644 . 71_655 174.8(3)
Bi1 Bi1 Bi1 16_644 . 24_666 113(2)
Bi1 Bi1 Ni1 16_644 . . 0
Bi1 Bi1 Ni1 16_644 . 5_555 56.6(12)
Bi1 Bi1 Ni1 16_644 . 9_555 90.0(12)
Bi1 Bi1 Ni1 16_644 . 14_666 73.6(11)
Bi1 Bi1 Ni1 16_644 . 19_666 56(2)
Bi1 Bi1 Ni1 16_644 . 24_666 113(2)
Bi1 Bi1 O1 16_644 . 165_556 99.5(3)
Bi1 Bi1 O2 16_644 . . 36.08(18)
Bi1 Bi1 O2 16_644 . 157_556 136.1(3)
Bi1 Bi1 Bi1 64_655 . 17_446 122.4(3)
Bi1 Bi1 Bi1 64_655 . 18_644 168.1(3)
Bi1 Bi1 Bi1 64_655 . 66_655 8.41(18)
Bi1 Bi1 Bi1 64_655 . 19_666 116(2)
Bi1 Bi1 Bi1 64_655 . 116_565 60.6(2)
Bi1 Bi1 Bi1 64_655 . 21_446 127.4(3)
Bi1 Bi1 Bi1 64_655 . 22_464 123.9(3)
Bi1 Bi1 Bi1 64_655 . 118_565 58.0(2)
Bi1 Bi1 Bi1 64_655 . 71_655 7.65(19)
Bi1 Bi1 Bi1 64_655 . 24_666 70(2)
Bi1 Bi1 Ni1 64_655 . . 0
Bi1 Bi1 Ni1 64_655 . 5_555 116.5(13)
Bi1 Bi1 Ni1 64_655 . 9_555 90.0(12)
Bi1 Bi1 Ni1 64_655 . 14_666 102.6(11)
Bi1 Bi1 Ni1 64_655 . 19_666 116(2)
Bi1 Bi1 Ni1 64_655 . 24_666 70(2)
Bi1 Bi1 O1 64_655 . 165_556 84.9(3)
Bi1 Bi1 O2 64_655 . . 152.2(4)
Bi1 Bi1 O2 64_655 . 157_556 35.56(18)
Bi1 Bi1 Bi1 17_446 . 18_644 69.2(2)
Bi1 Bi1 Bi1 17_446 . 66_655 126.5(3)
Bi1 Bi1 Bi1 17_446 . 19_666 115(2)
Bi1 Bi1 Bi1 17_446 . 116_565 125.4(3)
Bi1 Bi1 Bi1 17_446 . 21_446 9.1(2)
Bi1 Bi1 Bi1 17_446 . 22_464 64.5(2)
Bi1 Bi1 Bi1 17_446 . 118_565 132.6(3)
Bi1 Bi1 Bi1 17_446 . 71_655 119.3(3)
Bi1 Bi1 Bi1 17_446 . 24_666 106(2)
Bi1 Bi1 Ni1 17_446 . . 0
Bi1 Bi1 Ni1 17_446 . 5_555 121.0(13)
Bi1 Bi1 Ni1 17_446 . 9_555 115.8(13)
Bi1 Bi1 Ni1 17_446 . 14_666 125.9(11)
Bi1 Bi1 Ni1 17_446 . 19_666 115(2)
Bi1 Bi1 Ni1 17_446 . 24_666 106(2)
Bi1 Bi1 O1 17_446 . 165_556 45.8(2)
Bi1 Bi1 O2 17_446 . . 41.6(2)
Bi1 Bi1 O2 17_446 . 157_556 154.1(4)
Bi1 Bi1 Bi1 18_644 . 66_655 161.2(3)
Bi1 Bi1 Bi1 18_644 . 19_666 56(2)
Bi1 Bi1 Bi1 18_644 . 116_565 116.3(3)
Bi1 Bi1 Bi1 18_644 . 21_446 64.5(2)
Bi1 Bi1 Bi1 18_644 . 22_464 56.3(2)
Bi1 Bi1 Bi1 18_644 . 118_565 117.4(3)
Bi1 Bi1 Bi1 18_644 . 71_655 166.8(3)
Bi1 Bi1 Bi1 18_644 . 24_666 105(2)
Bi1 Bi1 Ni1 18_644 . . 0
Bi1 Bi1 Ni1 18_644 . 5_555 51.8(12)
Bi1 Bi1 Ni1 18_644 . 9_555 81.6(12)
Bi1 Bi1 Ni1 18_644 . 14_666 66.0(10)
Bi1 Bi1 Ni1 18_644 . 19_666 56(2)
Bi1 Bi1 Ni1 18_644 . 24_666 105(2)
Bi1 Bi1 O1 18_644 . 165_556 106.7(3)
Bi1 Bi1 O2 18_644 . . 35.20(18)
Bi1 Bi1 O2 18_644 . 157_556 134.0(3)
Bi1 Bi1 Bi1 66_655 . 19_666 116(2)
Bi1 Bi1 Bi1 66_655 . 116_565 65.5(2)
Bi1 Bi1 Bi1 66_655 . 21_446 132.6(3)
Bi1 Bi1 Bi1 66_655 . 22_464 117.4(3)
Bi1 Bi1 Bi1 66_655 . 118_565 61.9(2)
Bi1 Bi1 Bi1 66_655 . 71_655 7.20(19)
Bi1 Bi1 Bi1 66_655 . 24_666 63(2)
Bi1 Bi1 Ni1 66_655 . . 0
Bi1 Bi1 Ni1 66_655 . 5_555 111.6(13)
Bi1 Bi1 Ni1 66_655 . 9_555 81.6(12)
Bi1 Bi1 Ni1 66_655 . 14_666 95.1(11)
Bi1 Bi1 Ni1 66_655 . 19_666 116(2)
Bi1 Bi1 Ni1 66_655 . 24_666 63(2)
Bi1 Bi1 O1 66_655 . 165_556 92.1(3)
Bi1 Bi1 O2 66_655 . . 149.0(4)
Bi1 Bi1 O2 66_655 . 157_556 34.70(18)
Bi1 Bi1 Bi1 19_666 . 116_565 64(2)
Bi1 Bi1 Bi1 19_666 . 21_446 106(2)
Bi1 Bi1 Bi1 19_666 . 22_464 105(2)
Bi1 Bi1 Bi1 19_666 . 118_565 63(2)
Bi1 Bi1 Bi1 19_666 . 71_655 122(2)
Bi1 Bi1 Bi1 19_666 . 24_666 119(3)
Bi1 Bi1 Ni1 19_666 . . 0
Bi1 Bi1 Ni1 19_666 . 5_555 30.4(19)
Bi1 Bi1 Ni1 19_666 . 9_555 90(2)
Bi1 Bi1 Ni1 19_666 . 14_666 60(2)
Bi1 Bi1 Ni1 19_666 . 19_666 0.0(5)
Bi1 Bi1 Ni1 19_666 . 24_666 119(3)
Bi1 Bi1 O1 19_666 . 165_556 120(2)
Bi1 Bi1 O2 19_666 . . 91(2)
Bi1 Bi1 O2 19_666 . 157_556 81(2)
Bi1 Bi1 Bi1 116_565 . 21_446 119.3(3)
Bi1 Bi1 Bi1 116_565 . 22_464 166.8(3)
Bi1 Bi1 Bi1 116_565 . 118_565 7.20(19)
Bi1 Bi1 Bi1 116_565 . 71_655 68.3(2)
Bi1 Bi1 Bi1 116_565 . 24_666 122(2)
Bi1 Bi1 Ni1 116_565 . . 0
Bi1 Bi1 Ni1 116_565 . 5_555 85.4(12)
Bi1 Bi1 Ni1 116_565 . 9_555 118.8(13)
Bi1 Bi1 Ni1 116_565 . 14_666 101.3(11)
Bi1 Bi1 Ni1 116_565 . 19_666 64(2)
Bi1 Bi1 Ni1 116_565 . 24_666 122(2)
Bi1 Bi1 O1 116_565 . 165_556 85.7(3)
Bi1 Bi1 O2 116_565 . . 145.0(4)
Bi1 Bi1 O2 116_565 . 157_556 40.97(19)
Bi1 Bi1 Bi1 21_446 . 22_464 69.2(2)
Bi1 Bi1 Bi1 21_446 . 118_565 126.5(3)
Bi1 Bi1 Bi1 21_446 . 71_655 125.4(3)
Bi1 Bi1 Bi1 21_446 . 24_666 115(2)
Bi1 Bi1 Ni1 21_446 . . 0
Bi1 Bi1 Ni1 21_446 . 5_555 115.8(13)
Bi1 Bi1 Ni1 21_446 . 9_555 121.0(13)
Bi1 Bi1 Ni1 21_446 . 14_666 125.9(11)
Bi1 Bi1 Ni1 21_446 . 19_666 106(2)
Bi1 Bi1 Ni1 21_446 . 24_666 115(2)
Bi1 Bi1 O1 21_446 . 165_556 45.8(2)
Bi1 Bi1 O2 21_446 . . 41.6(2)
Bi1 Bi1 O2 21_446 . 157_556 154.1(4)
Bi1 Bi1 Bi1 22_464 . 118_565 161.2(3)
Bi1 Bi1 Bi1 22_464 . 71_655 116.3(3)
Bi1 Bi1 Bi1 22_464 . 24_666 56(2)
Bi1 Bi1 Ni1 22_464 . . 0
Bi1 Bi1 Ni1 22_464 . 5_555 81.6(12)
Bi1 Bi1 Ni1 22_464 . 9_555 51.8(12)
Bi1 Bi1 Ni1 22_464 . 14_666 66.0(10)
Bi1 Bi1 Ni1 22_464 . 19_666 105(2)
Bi1 Bi1 Ni1 22_464 . 24_666 56(2)
Bi1 Bi1 O1 22_464 . 165_556 106.7(3)
Bi1 Bi1 O2 22_464 . . 35.20(18)
Bi1 Bi1 O2 22_464 . 157_556 134.0(3)
Bi1 Bi1 Bi1 118_565 . 71_655 65.5(2)
Bi1 Bi1 Bi1 118_565 . 24_666 116(2)
Bi1 Bi1 Ni1 118_565 . . 0
Bi1 Bi1 Ni1 118_565 . 5_555 81.6(12)
Bi1 Bi1 Ni1 118_565 . 9_555 111.6(13)
Bi1 Bi1 Ni1 118_565 . 14_666 95.1(11)
Bi1 Bi1 Ni1 118_565 . 19_666 63(2)
Bi1 Bi1 Ni1 118_565 . 24_666 116(2)
Bi1 Bi1 O1 118_565 . 165_556 92.1(3)
Bi1 Bi1 O2 118_565 . . 149.0(4)
Bi1 Bi1 O2 118_565 . 157_556 34.70(18)
Bi1 Bi1 Bi1 71_655 . 24_666 64(2)
Bi1 Bi1 Ni1 71_655 . . 0
Bi1 Bi1 Ni1 71_655 . 5_555 118.8(13)
Bi1 Bi1 Ni1 71_655 . 9_555 85.4(12)
Bi1 Bi1 Ni1 71_655 . 14_666 101.3(11)
Bi1 Bi1 Ni1 71_655 . 19_666 122(2)
Bi1 Bi1 Ni1 71_655 . 24_666 64(2)
Bi1 Bi1 O1 71_655 . 165_556 85.7(3)
Bi1 Bi1 O2 71_655 . . 145.0(4)
Bi1 Bi1 O2 71_655 . 157_556 40.97(19)
Bi1 Bi1 Ni1 24_666 . . 0
Bi1 Bi1 Ni1 24_666 . 5_555 90(2)
Bi1 Bi1 Ni1 24_666 . 9_555 30.4(19)
Bi1 Bi1 Ni1 24_666 . 14_666 60(2)
Bi1 Bi1 Ni1 24_666 . 19_666 119(3)
Bi1 Bi1 Ni1 24_666 . 24_666 0.0(5)
Bi1 Bi1 O1 24_666 . 165_556 120(2)
Bi1 Bi1 O2 24_666 . . 91(2)
Bi1 Bi1 O2 24_666 . 157_556 81(2)
Ni1 Bi1 Ni1 . . 5_555 0
Ni1 Bi1 Ni1 . . 9_555 0
Ni1 Bi1 Ni1 . . 14_666 0
Ni1 Bi1 Ni1 . . 19_666 0
Ni1 Bi1 Ni1 . . 24_666 0
Ni1 Bi1 O1 . . 165_556 0
Ni1 Bi1 O2 . . . 0
Ni1 Bi1 O2 . . 157_556 0
Ni1 Bi1 Ni1 5_555 . 9_555 60.0(15)
Ni1 Bi1 Ni1 5_555 . 14_666 30.1(12)
Ni1 Bi1 Ni1 5_555 . 19_666 30.4(19)
Ni1 Bi1 Ni1 5_555 . 24_666 90(2)
Ni1 Bi1 O1 5_555 . 165_556 148.2(14)
Ni1 Bi1 O2 5_555 . . 83.1(12)
Ni1 Bi1 O2 5_555 . 157_556 83.2(12)
Ni1 Bi1 Ni1 9_555 . 14_666 30.1(12)
Ni1 Bi1 Ni1 9_555 . 19_666 90(2)
Ni1 Bi1 Ni1 9_555 . 24_666 30.4(19)
Ni1 Bi1 O1 9_555 . 165_556 148.2(14)
Ni1 Bi1 O2 9_555 . . 83.1(12)
Ni1 Bi1 O2 9_555 . 157_556 83.2(12)
Ni1 Bi1 Ni1 14_666 . 19_666 60(2)
Ni1 Bi1 Ni1 14_666 . 24_666 60(2)
Ni1 Bi1 O1 14_666 . 165_556 171.6(12)
Ni1 Bi1 O2 14_666 . . 84.6(11)
Ni1 Bi1 O2 14_666 . 157_556 79.5(11)
Ni1 Bi1 Ni1 19_666 . 24_666 119(3)
Ni1 Bi1 O1 19_666 . 165_556 120(2)
Ni1 Bi1 O2 19_666 . . 91(2)
Ni1 Bi1 O2 19_666 . 157_556 81(2)
Ni1 Bi1 O1 24_666 . 165_556 120(2)
Ni1 Bi1 O2 24_666 . . 91(2)
Ni1 Bi1 O2 24_666 . 157_556 81(2)
O1 Bi1 O2 165_556 . . 87.0(3)
O1 Bi1 O2 165_556 . 157_556 108.9(3)
O2 Bi1 O2 . . 157_556 164.1(4)
Bi1 Ni1 Bi1 . . 5_555 0
Bi1 Ni1 Bi1 . . 9_555 0
Bi1 Ni1 Bi1 . . 14_666 0
Bi1 Ni1 Bi1 . . 19_666 0
Bi1 Ni1 Bi1 . . 24_666 0
Bi1 Ni1 Ni1 . . 5_555 0
Bi1 Ni1 Ni1 . . 9_555 0
Bi1 Ni1 Ni1 . . 14_666 0
Bi1 Ni1 Ni1 . . 19_666 0
Bi1 Ni1 Ni1 . . 24_666 0
Bi1 Ni1 Bi1 5_555 . 9_555 60.0(15)
Bi1 Ni1 Bi1 5_555 . 14_666 30.1(12)
Bi1 Ni1 Bi1 5_555 . 19_666 30.4(19)
Bi1 Ni1 Bi1 5_555 . 24_666 90(2)
Bi1 Ni1 Ni1 5_555 . 5_555 0.0(5)
Bi1 Ni1 Ni1 5_555 . 9_555 60.0(15)
Bi1 Ni1 Ni1 5_555 . 14_666 30.1(12)
Bi1 Ni1 Ni1 5_555 . 19_666 30.4(19)
Bi1 Ni1 Ni1 5_555 . 24_666 90(2)
Bi1 Ni1 Bi1 9_555 . 14_666 30.1(12)
Bi1 Ni1 Bi1 9_555 . 19_666 90(2)
Bi1 Ni1 Bi1 9_555 . 24_666 30.4(19)
Bi1 Ni1 Ni1 9_555 . 5_555 60.0(15)
Bi1 Ni1 Ni1 9_555 . 9_555 0.0(5)
Bi1 Ni1 Ni1 9_555 . 14_666 30.1(12)
Bi1 Ni1 Ni1 9_555 . 19_666 90(2)
Bi1 Ni1 Ni1 9_555 . 24_666 30.4(19)
Bi1 Ni1 Bi1 14_666 . 19_666 60(2)
Bi1 Ni1 Bi1 14_666 . 24_666 60(2)
Bi1 Ni1 Ni1 14_666 . 5_555 30.1(12)
Bi1 Ni1 Ni1 14_666 . 9_555 30.1(12)
Bi1 Ni1 Ni1 14_666 . 14_666 0.0(5)
Bi1 Ni1 Ni1 14_666 . 19_666 60(2)
Bi1 Ni1 Ni1 14_666 . 24_666 60(2)
Bi1 Ni1 Bi1 19_666 . 24_666 119(3)
Bi1 Ni1 Ni1 19_666 . 5_555 30.4(19)
Bi1 Ni1 Ni1 19_666 . 9_555 90(2)
Bi1 Ni1 Ni1 19_666 . 14_666 60(2)
Bi1 Ni1 Ni1 19_666 . 19_666 0.0(5)
Bi1 Ni1 Ni1 19_666 . 24_666 119(3)
Bi1 Ni1 Ni1 24_666 . 5_555 90(2)
Bi1 Ni1 Ni1 24_666 . 9_555 30.4(19)
Bi1 Ni1 Ni1 24_666 . 14_666 60(2)
Bi1 Ni1 Ni1 24_666 . 19_666 119(3)
Bi1 Ni1 Ni1 24_666 . 24_666 0.0(5)
Ni1 Ni1 Ni1 5_555 . 9_555 60.0(15)
Ni1 Ni1 Ni1 5_555 . 14_666 30.1(12)
Ni1 Ni1 Ni1 5_555 . 19_666 30.4(19)
Ni1 Ni1 Ni1 5_555 . 24_666 90(2)
Ni1 Ni1 Ni1 9_555 . 14_666 30.1(12)
Ni1 Ni1 Ni1 9_555 . 19_666 90(2)
Ni1 Ni1 Ni1 9_555 . 24_666 30.4(19)
Ni1 Ni1 Ni1 14_666 . 19_666 60(2)
Ni1 Ni1 Ni1 14_666 . 24_666 60(2)
Ni1 Ni1 Ni1 19_666 . 24_666 119(3)
Ni2 Sb1 O1 . . 2_555 0
Ni2 Sb1 O1 . . 6_555 0
Ni2 Sb1 O1 . . 10_555 0
Ni2 Sb1 O1 . . 13_445 0
Ni2 Sb1 O1 . . 17_445 0
Ni2 Sb1 O1 . . 22_454 0
O1 Sb1 O1 2_555 . 6_555 94.81(12)
O1 Sb1 O1 2_555 . 10_555 94.81(12)
O1 Sb1 O1 2_555 . 13_445 85.19(12)
O1 Sb1 O1 2_555 . 17_445 180.0(5)
O1 Sb1 O1 2_555 . 22_454 85.19(12)
O1 Sb1 O1 6_555 . 10_555 94.81(12)
O1 Sb1 O1 6_555 . 13_445 180.0(5)
O1 Sb1 O1 6_555 . 17_445 85.19(12)
O1 Sb1 O1 6_555 . 22_454 85.19(12)
O1 Sb1 O1 10_555 . 13_445 85.19(12)
O1 Sb1 O1 10_555 . 17_445 85.19(12)
O1 Sb1 O1 10_555 . 22_454 180.0(5)
O1 Sb1 O1 13_445 . 17_445 94.81(12)
O1 Sb1 O1 13_445 . 22_454 94.81(12)
O1 Sb1 O1 17_445 . 22_454 94.81(12)
Sb1 Ni2 O1 . . 2_555 0
Sb1 Ni2 O1 . . 6_555 0
Sb1 Ni2 O1 . . 10_555 0
Sb1 Ni2 O1 . . 13_445 0
Sb1 Ni2 O1 . . 17_445 0
Sb1 Ni2 O1 . . 22_454 0
O1 Ni2 O1 2_555 . 6_555 94.81(12)
O1 Ni2 O1 2_555 . 10_555 94.81(12)
O1 Ni2 O1 2_555 . 13_445 85.19(12)
O1 Ni2 O1 2_555 . 17_445 180.0(5)
O1 Ni2 O1 2_555 . 22_454 85.19(12)
O1 Ni2 O1 6_555 . 10_555 94.81(12)
O1 Ni2 O1 6_555 . 13_445 180.0(5)
O1 Ni2 O1 6_555 . 17_445 85.19(12)
O1 Ni2 O1 6_555 . 22_454 85.19(12)
O1 Ni2 O1 10_555 . 13_445 85.19(12)
O1 Ni2 O1 10_555 . 17_445 85.19(12)
O1 Ni2 O1 10_555 . 22_454 180.0(5)
O1 Ni2 O1 13_445 . 17_445 94.81(12)
O1 Ni2 O1 13_445 . 22_454 94.81(12)
O1 Ni2 O1 17_445 . 22_454 94.81(12)
Bi1 O1 Bi1 23_644 . 72_655 92.6(3)
Bi1 O1 Sb1 23_644 . 2_555 105.6(2)
Bi1 O1 Sb1 23_644 . 3_555 105.6(2)
Bi1 O1 Ni2 23_644 . 2_555 105.6(2)
Bi1 O1 Ni2 23_644 . 3_555 105.6(2)
Bi1 O1 Sb1 72_655 . 2_555 105.6(2)
Bi1 O1 Sb1 72_655 . 3_555 105.6(2)
Bi1 O1 Ni2 72_655 . 2_555 105.6(2)
Bi1 O1 Ni2 72_655 . 3_555 105.6(2)
Sb1 O1 Sb1 2_555 . 3_555 134.1(2)
Sb1 O1 Ni2 2_555 . 2_555 0.0(5)
Sb1 O1 Ni2 2_555 . 3_555 134.1(2)
Sb1 O1 Ni2 3_555 . 2_555 134.1(2)
Sb1 O1 Ni2 3_555 . 3_555 0.0(5)
Ni2 O1 Ni2 2_555 . 3_555 134.1(2)
Bi1 O2 Bi1 . . 146_555 93.5(3)
Bi1 O2 Bi1 . . 99_555 118.0(3)
Bi1 O2 Bi1 . . 52_555 118.0(3)
Bi1 O2 Bi1 . . 5_555 13.9(3)
Bi1 O2 Bi1 . . 54_555 105.4(3)
Bi1 O2 Bi1 . . 151_555 105.4(3)
Bi1 O2 Bi1 . . 104_555 116.2(3)
Bi1 O2 Bi1 . . 9_555 13.9(3)
Bi1 O2 Bi1 . . 106_555 105.4(3)
Bi1 O2 Bi1 . . 59_555 116.2(3)
Bi1 O2 Bi1 . . 156_555 105.4(3)
Bi1 O2 Bi1 . . 13_446 109.4(3)
Bi1 O2 Bi1 . . 14_666 15.9(3)
Bi1 O2 Bi1 . . 15_464 108.4(3)
Bi1 O2 Bi1 . . 16_644 108.4(3)
Bi1 O2 Bi1 . . 17_446 97.4(3)
Bi1 O2 Bi1 . . 18_644 110.1(3)
Bi1 O2 Bi1 . . 19_666 7.9(3)
Bi1 O2 Bi1 . . 20_464 121.1(3)
Bi1 O2 Bi1 . . 21_446 97.4(3)
Bi1 O2 Bi1 . . 22_464 110.1(3)
Bi1 O2 Bi1 . . 23_644 121.1(3)
Bi1 O2 Bi1 . . 24_666 7.9(3)
Bi1 O2 Bi1 146_555 . 99_555 118.0(3)
Bi1 O2 Bi1 146_555 . 52_555 118.0(3)
Bi1 O2 Bi1 146_555 . 5_555 105.4(3)
Bi1 O2 Bi1 146_555 . 54_555 116.2(3)
Bi1 O2 Bi1 146_555 . 151_555 13.9(3)
Bi1 O2 Bi1 146_555 . 104_555 105.4(3)
Bi1 O2 Bi1 146_555 . 9_555 105.4(3)
Bi1 O2 Bi1 146_555 . 106_555 116.2(3)
Bi1 O2 Bi1 146_555 . 59_555 105.4(3)
Bi1 O2 Bi1 146_555 . 156_555 13.9(3)
Bi1 O2 Bi1 146_555 . 13_446 15.9(3)
Bi1 O2 Bi1 146_555 . 14_666 109.4(3)
Bi1 O2 Bi1 146_555 . 15_464 108.4(3)
Bi1 O2 Bi1 146_555 . 16_644 108.4(3)
Bi1 O2 Bi1 146_555 . 17_446 7.9(3)
Bi1 O2 Bi1 146_555 . 18_644 121.1(3)
Bi1 O2 Bi1 146_555 . 19_666 97.4(3)
Bi1 O2 Bi1 146_555 . 20_464 110.1(3)
Bi1 O2 Bi1 146_555 . 21_446 7.9(3)
Bi1 O2 Bi1 146_555 . 22_464 121.1(3)
Bi1 O2 Bi1 146_555 . 23_644 110.1(3)
Bi1 O2 Bi1 146_555 . 24_666 97.4(3)
Bi1 O2 Bi1 99_555 . 52_555 93.5(3)
Bi1 O2 Bi1 99_555 . 5_555 116.2(3)
Bi1 O2 Bi1 99_555 . 54_555 105.4(3)
Bi1 O2 Bi1 99_555 . 151_555 105.4(3)
Bi1 O2 Bi1 99_555 . 104_555 13.9(3)
Bi1 O2 Bi1 99_555 . 9_555 105.4(3)
Bi1 O2 Bi1 99_555 . 106_555 13.9(3)
Bi1 O2 Bi1 99_555 . 59_555 105.4(3)
Bi1 O2 Bi1 99_555 . 156_555 116.2(3)
Bi1 O2 Bi1 99_555 . 13_446 108.4(3)
Bi1 O2 Bi1 99_555 . 14_666 108.4(3)
Bi1 O2 Bi1 99_555 . 15_464 15.9(3)
Bi1 O2 Bi1 99_555 . 16_644 109.4(3)
Bi1 O2 Bi1 99_555 . 17_446 110.1(3)
Bi1 O2 Bi1 99_555 . 18_644 97.4(3)
Bi1 O2 Bi1 99_555 . 19_666 121.1(3)
Bi1 O2 Bi1 99_555 . 20_464 7.9(3)
Bi1 O2 Bi1 99_555 . 21_446 121.1(3)
Bi1 O2 Bi1 99_555 . 22_464 7.9(3)
Bi1 O2 Bi1 99_555 . 23_644 97.4(3)
Bi1 O2 Bi1 99_555 . 24_666 110.1(3)
Bi1 O2 Bi1 52_555 . 5_555 105.4(3)
Bi1 O2 Bi1 52_555 . 54_555 13.9(3)
Bi1 O2 Bi1 52_555 . 151_555 116.2(3)
Bi1 O2 Bi1 52_555 . 104_555 105.4(3)
Bi1 O2 Bi1 52_555 . 9_555 116.2(3)
Bi1 O2 Bi1 52_555 . 106_555 105.4(3)
Bi1 O2 Bi1 52_555 . 59_555 13.9(3)
Bi1 O2 Bi1 52_555 . 156_555 105.4(3)
Bi1 O2 Bi1 52_555 . 13_446 108.4(3)
Bi1 O2 Bi1 52_555 . 14_666 108.4(3)
Bi1 O2 Bi1 52_555 . 15_464 109.4(3)
Bi1 O2 Bi1 52_555 . 16_644 15.9(3)
Bi1 O2 Bi1 52_555 . 17_446 121.1(3)
Bi1 O2 Bi1 52_555 . 18_644 7.9(3)
Bi1 O2 Bi1 52_555 . 19_666 110.1(3)
Bi1 O2 Bi1 52_555 . 20_464 97.4(3)
Bi1 O2 Bi1 52_555 . 21_446 110.1(3)
Bi1 O2 Bi1 52_555 . 22_464 97.4(3)
Bi1 O2 Bi1 52_555 . 23_644 7.9(3)
Bi1 O2 Bi1 52_555 . 24_666 121.1(3)
Bi1 O2 Bi1 5_555 . 54_555 93.5(3)
Bi1 O2 Bi1 5_555 . 151_555 118.0(3)
Bi1 O2 Bi1 5_555 . 104_555 118.0(3)
Bi1 O2 Bi1 5_555 . 9_555 13.9(3)
Bi1 O2 Bi1 5_555 . 106_555 105.4(3)
Bi1 O2 Bi1 5_555 . 59_555 105.4(3)
Bi1 O2 Bi1 5_555 . 156_555 116.2(3)
Bi1 O2 Bi1 5_555 . 13_446 121.1(3)
Bi1 O2 Bi1 5_555 . 14_666 7.9(3)
Bi1 O2 Bi1 5_555 . 15_464 110.1(3)
Bi1 O2 Bi1 5_555 . 16_644 97.4(3)
Bi1 O2 Bi1 5_555 . 17_446 110.1(3)
Bi1 O2 Bi1 5_555 . 18_644 97.4(3)
Bi1 O2 Bi1 5_555 . 19_666 7.9(3)
Bi1 O2 Bi1 5_555 . 20_464 121.1(3)
Bi1 O2 Bi1 5_555 . 21_446 108.4(3)
Bi1 O2 Bi1 5_555 . 22_464 108.4(3)
Bi1 O2 Bi1 5_555 . 23_644 109.4(3)
Bi1 O2 Bi1 5_555 . 24_666 15.9(3)
Bi1 O2 Bi1 54_555 . 151_555 118.0(3)
Bi1 O2 Bi1 54_555 . 104_555 118.0(3)
Bi1 O2 Bi1 54_555 . 9_555 105.4(3)
Bi1 O2 Bi1 54_555 . 106_555 116.2(3)
Bi1 O2 Bi1 54_555 . 59_555 13.9(3)
Bi1 O2 Bi1 54_555 . 156_555 105.4(3)
Bi1 O2 Bi1 54_555 . 13_446 110.1(3)
Bi1 O2 Bi1 54_555 . 14_666 97.4(3)
Bi1 O2 Bi1 54_555 . 15_464 121.1(3)
Bi1 O2 Bi1 54_555 . 16_644 7.9(3)
Bi1 O2 Bi1 54_555 . 17_446 121.1(3)
Bi1 O2 Bi1 54_555 . 18_644 7.9(3)
Bi1 O2 Bi1 54_555 . 19_666 97.4(3)
Bi1 O2 Bi1 54_555 . 20_464 110.1(3)
Bi1 O2 Bi1 54_555 . 21_446 108.4(3)
Bi1 O2 Bi1 54_555 . 22_464 108.4(3)
Bi1 O2 Bi1 54_555 . 23_644 15.9(3)
Bi1 O2 Bi1 54_555 . 24_666 109.4(3)
Bi1 O2 Bi1 151_555 . 104_555 93.5(3)
Bi1 O2 Bi1 151_555 . 9_555 116.2(3)
Bi1 O2 Bi1 151_555 . 106_555 105.4(3)
Bi1 O2 Bi1 151_555 . 59_555 105.4(3)
Bi1 O2 Bi1 151_555 . 156_555 13.9(3)
Bi1 O2 Bi1 151_555 . 13_446 7.9(3)
Bi1 O2 Bi1 151_555 . 14_666 121.1(3)
Bi1 O2 Bi1 151_555 . 15_464 97.4(3)
Bi1 O2 Bi1 151_555 . 16_644 110.1(3)
Bi1 O2 Bi1 151_555 . 17_446 7.9(3)
Bi1 O2 Bi1 151_555 . 18_644 121.1(3)
Bi1 O2 Bi1 151_555 . 19_666 110.1(3)
Bi1 O2 Bi1 151_555 . 20_464 97.4(3)
Bi1 O2 Bi1 151_555 . 21_446 15.9(3)
Bi1 O2 Bi1 151_555 . 22_464 109.4(3)
Bi1 O2 Bi1 151_555 . 23_644 108.4(3)
Bi1 O2 Bi1 151_555 . 24_666 108.4(3)
Bi1 O2 Bi1 104_555 . 9_555 105.4(3)
Bi1 O2 Bi1 104_555 . 106_555 13.9(3)
Bi1 O2 Bi1 104_555 . 59_555 116.2(3)
Bi1 O2 Bi1 104_555 . 156_555 105.4(3)
Bi1 O2 Bi1 104_555 . 13_446 97.4(3)
Bi1 O2 Bi1 104_555 . 14_666 110.1(3)
Bi1 O2 Bi1 104_555 . 15_464 7.9(3)
Bi1 O2 Bi1 104_555 . 16_644 121.1(3)
Bi1 O2 Bi1 104_555 . 17_446 97.4(3)
Bi1 O2 Bi1 104_555 . 18_644 110.1(3)
Bi1 O2 Bi1 104_555 . 19_666 121.1(3)
Bi1 O2 Bi1 104_555 . 20_464 7.9(3)
Bi1 O2 Bi1 104_555 . 21_446 109.4(3)
Bi1 O2 Bi1 104_555 . 22_464 15.9(3)
Bi1 O2 Bi1 104_555 . 23_644 108.4(3)
Bi1 O2 Bi1 104_555 . 24_666 108.4(3)
Bi1 O2 Bi1 9_555 . 106_555 93.5(3)
Bi1 O2 Bi1 9_555 . 59_555 118.0(3)
Bi1 O2 Bi1 9_555 . 156_555 118.0(3)
Bi1 O2 Bi1 9_555 . 13_446 121.1(3)
Bi1 O2 Bi1 9_555 . 14_666 7.9(3)
Bi1 O2 Bi1 9_555 . 15_464 97.4(3)
Bi1 O2 Bi1 9_555 . 16_644 110.1(3)
Bi1 O2 Bi1 9_555 . 17_446 108.4(3)
Bi1 O2 Bi1 9_555 . 18_644 108.4(3)
Bi1 O2 Bi1 9_555 . 19_666 15.9(3)
Bi1 O2 Bi1 9_555 . 20_464 109.4(3)
Bi1 O2 Bi1 9_555 . 21_446 110.1(3)
Bi1 O2 Bi1 9_555 . 22_464 97.4(3)
Bi1 O2 Bi1 9_555 . 23_644 121.1(3)
Bi1 O2 Bi1 9_555 . 24_666 7.9(3)
Bi1 O2 Bi1 106_555 . 59_555 118.0(3)
Bi1 O2 Bi1 106_555 . 156_555 118.0(3)
Bi1 O2 Bi1 106_555 . 13_446 110.1(3)
Bi1 O2 Bi1 106_555 . 14_666 97.4(3)
Bi1 O2 Bi1 106_555 . 15_464 7.9(3)
Bi1 O2 Bi1 106_555 . 16_644 121.1(3)
Bi1 O2 Bi1 106_555 . 17_446 108.4(3)
Bi1 O2 Bi1 106_555 . 18_644 108.4(3)
Bi1 O2 Bi1 106_555 . 19_666 109.4(3)
Bi1 O2 Bi1 106_555 . 20_464 15.9(3)
Bi1 O2 Bi1 106_555 . 21_446 121.1(3)
Bi1 O2 Bi1 106_555 . 22_464 7.9(3)
Bi1 O2 Bi1 106_555 . 23_644 110.1(3)
Bi1 O2 Bi1 106_555 . 24_666 97.4(3)
Bi1 O2 Bi1 59_555 . 156_555 93.5(3)
Bi1 O2 Bi1 59_555 . 13_446 97.4(3)
Bi1 O2 Bi1 59_555 . 14_666 110.1(3)
Bi1 O2 Bi1 59_555 . 15_464 121.1(3)
Bi1 O2 Bi1 59_555 . 16_644 7.9(3)
Bi1 O2 Bi1 59_555 . 17_446 109.4(3)
Bi1 O2 Bi1 59_555 . 18_644 15.9(3)
Bi1 O2 Bi1 59_555 . 19_666 108.4(3)
Bi1 O2 Bi1 59_555 . 20_464 108.4(3)
Bi1 O2 Bi1 59_555 . 21_446 97.4(3)
Bi1 O2 Bi1 59_555 . 22_464 110.1(3)
Bi1 O2 Bi1 59_555 . 23_644 7.9(3)
Bi1 O2 Bi1 59_555 . 24_666 121.1(3)
Bi1 O2 Bi1 156_555 . 13_446 7.9(3)
Bi1 O2 Bi1 156_555 . 14_666 121.1(3)
Bi1 O2 Bi1 156_555 . 15_464 110.1(3)
Bi1 O2 Bi1 156_555 . 16_644 97.4(3)
Bi1 O2 Bi1 156_555 . 17_446 15.9(3)
Bi1 O2 Bi1 156_555 . 18_644 109.4(3)
Bi1 O2 Bi1 156_555 . 19_666 108.4(3)
Bi1 O2 Bi1 156_555 . 20_464 108.4(3)
Bi1 O2 Bi1 156_555 . 21_446 7.9(3)
Bi1 O2 Bi1 156_555 . 22_464 121.1(3)
Bi1 O2 Bi1 156_555 . 23_644 97.4(3)
Bi1 O2 Bi1 156_555 . 24_666 110.1(3)
Bi1 O2 Bi1 13_446 . 14_666 125.3(3)
Bi1 O2 Bi1 13_446 . 15_464 102.2(3)
Bi1 O2 Bi1 13_446 . 16_644 102.2(3)
Bi1 O2 Bi1 13_446 . 17_446 13.7(3)
Bi1 O2 Bi1 13_446 . 18_644 113.2(3)
Bi1 O2 Bi1 13_446 . 19_666 113.2(3)
Bi1 O2 Bi1 13_446 . 20_464 100.5(3)
Bi1 O2 Bi1 13_446 . 21_446 13.7(3)
Bi1 O2 Bi1 13_446 . 22_464 113.2(3)
Bi1 O2 Bi1 13_446 . 23_644 100.5(3)
Bi1 O2 Bi1 13_446 . 24_666 113.2(3)
Bi1 O2 Bi1 14_666 . 15_464 102.2(3)
Bi1 O2 Bi1 14_666 . 16_644 102.2(3)
Bi1 O2 Bi1 14_666 . 17_446 113.2(3)
Bi1 O2 Bi1 14_666 . 18_644 100.5(3)
Bi1 O2 Bi1 14_666 . 19_666 13.7(3)
Bi1 O2 Bi1 14_666 . 20_464 113.2(3)
Bi1 O2 Bi1 14_666 . 21_446 113.2(3)
Bi1 O2 Bi1 14_666 . 22_464 100.5(3)
Bi1 O2 Bi1 14_666 . 23_644 113.2(3)
Bi1 O2 Bi1 14_666 . 24_666 13.7(3)
Bi1 O2 Bi1 15_464 . 16_644 125.3(3)
Bi1 O2 Bi1 15_464 . 17_446 100.5(3)
Bi1 O2 Bi1 15_464 . 18_644 113.2(3)
Bi1 O2 Bi1 15_464 . 19_666 113.2(3)
Bi1 O2 Bi1 15_464 . 20_464 13.7(3)
Bi1 O2 Bi1 15_464 . 21_446 113.2(3)
Bi1 O2 Bi1 15_464 . 22_464 13.7(3)
Bi1 O2 Bi1 15_464 . 23_644 113.2(3)
Bi1 O2 Bi1 15_464 . 24_666 100.5(3)
Bi1 O2 Bi1 16_644 . 17_446 113.2(3)
Bi1 O2 Bi1 16_644 . 18_644 13.7(3)
Bi1 O2 Bi1 16_644 . 19_666 100.5(3)
Bi1 O2 Bi1 16_644 . 20_464 113.2(3)
Bi1 O2 Bi1 16_644 . 21_446 100.5(3)
Bi1 O2 Bi1 16_644 . 22_464 113.2(3)
Bi1 O2 Bi1 16_644 . 23_644 13.7(3)
Bi1 O2 Bi1 16_644 . 24_666 113.2(3)
Bi1 O2 Bi1 17_446 . 18_644 125.3(3)
Bi1 O2 Bi1 17_446 . 19_666 102.2(3)
Bi1 O2 Bi1 17_446 . 20_464 102.2(3)
Bi1 O2 Bi1 17_446 . 21_446 13.7(3)
Bi1 O2 Bi1 17_446 . 22_464 113.2(3)
Bi1 O2 Bi1 17_446 . 23_644 113.2(3)
Bi1 O2 Bi1 17_446 . 24_666 100.5(3)
Bi1 O2 Bi1 18_644 . 19_666 102.2(3)
Bi1 O2 Bi1 18_644 . 20_464 102.2(3)
Bi1 O2 Bi1 18_644 . 21_446 113.2(3)
Bi1 O2 Bi1 18_644 . 22_464 100.5(3)
Bi1 O2 Bi1 18_644 . 23_644 13.7(3)
Bi1 O2 Bi1 18_644 . 24_666 113.2(3)
Bi1 O2 Bi1 19_666 . 20_464 125.3(3)
Bi1 O2 Bi1 19_666 . 21_446 100.5(3)
Bi1 O2 Bi1 19_666 . 22_464 113.2(3)
Bi1 O2 Bi1 19_666 . 23_644 113.2(3)
Bi1 O2 Bi1 19_666 . 24_666 13.7(3)
Bi1 O2 Bi1 20_464 . 21_446 113.2(3)
Bi1 O2 Bi1 20_464 . 22_464 13.7(3)
Bi1 O2 Bi1 20_464 . 23_644 100.5(3)
Bi1 O2 Bi1 20_464 . 24_666 113.2(3)
Bi1 O2 Bi1 21_446 . 22_464 125.3(3)
Bi1 O2 Bi1 21_446 . 23_644 102.2(3)
Bi1 O2 Bi1 21_446 . 24_666 102.2(3)
Bi1 O2 Bi1 22_464 . 23_644 102.2(3)
Bi1 O2 Bi1 22_464 . 24_666 102.2(3)
Bi1 O2 Bi1 23_644 . 24_666 125.3(3)

loop_
_geom_bond_atom_site_label_1
_geom_bond_atom_site_label_2
_geom_bond_site_symmetry_1
_geom_bond_site_symmetry_2
_geom_bond_distance
Bi1 Bi1 . 146_555 3.309(12)
Bi1 Bi1 . 3_656 3.582(12)
Bi1 Bi1 . 4_566 3.582(12)
Bi1 Bi1 . 5_555 0.548(12)
Bi1 Bi1 . 54_555 3.615(12)
Bi1 Bi1 . 151_555 3.615(12)
Bi1 Bi1 . 8_656 3.539(12)
Bi1 Bi1 . 9_555 0.548(12)
Bi1 Bi1 . 106_555 3.615(12)
Bi1 Bi1 . 11_566 3.539(12)
Bi1 Bi1 . 156_555 3.615(12)
Bi1 Bi1 . 13_446 3.732(12)
Bi1 Bi1 . 157_556 3.732(12)
Bi1 Bi1 . 14_666 0.634(12)
Bi1 Bi1 . 15_464 3.709(12)
Bi1 Bi1 . 111_565 3.709(12)
Bi1 Bi1 . 16_644 3.709(12)
Bi1 Bi1 . 64_655 3.709(12)
Bi1 Bi1 . 17_446 3.437(12)
Bi1 Bi1 . 18_644 3.749(12)
Bi1 Bi1 . 66_655 3.749(12)
Bi1 Bi1 . 19_666 0.318(12)
Bi1 Bi1 . 116_565 3.437(12)
Bi1 Bi1 . 21_446 3.437(12)
Bi1 Bi1 . 22_464 3.749(12)
Bi1 Bi1 . 118_565 3.749(12)
Bi1 Bi1 . 71_655 3.437(12)
Bi1 Bi1 . 24_666 0.318(12)
Bi1 Ni1 . . 0
Bi1 Ni1 . 5_555 0.548(12)
Bi1 Ni1 . 9_555 0.548(12)
Bi1 Ni1 . 14_666 0.634(12)
Bi1 Ni1 . 19_666 0.318(12)
Bi1 Ni1 . 24_666 0.318(12)
Bi1 O1 . 165_556 2.289(9)
Bi1 O2 . . 2.273(8)
Bi1 O2 . 157_556 2.301(8)
Ni1 Ni1 . 5_555 0.548(12)
Ni1 Ni1 . 9_555 0.548(12)
Ni1 Ni1 . 14_666 0.634(12)
Ni1 Ni1 . 19_666 0.318(12)
Ni1 Ni1 . 24_666 0.318(12)
Sb1 Ni2 . . 0
Sb1 O1 . 2_555 2.0082(18)
Sb1 O1 . 6_555 2.0082(18)
Sb1 O1 . 10_555 2.0082(18)
Sb1 O1 . 13_445 2.0082(18)
Sb1 O1 . 17_445 2.0082(18)
Sb1 O1 . 22_454 2.0082(18)
Ni2 O1 . 2_555 2.0082(18)
Ni2 O1 . 6_555 2.0082(18)
Ni2 O1 . 10_555 2.0082(18)
Ni2 O1 . 13_445 2.0082(18)
Ni2 O1 . 17_445 2.0082(18)
Ni2 O1 . 22_454 2.0082(18)

loop_
_cod_changelog_entry_id
_cod_changelog_entry_author
_cod_changelog_entry_date
_cod_changelog_entry_text
1 'Vaitkus, Antanas' 2022-05-09T02:40:00+03:00 'Updated bibliographic information.'
